data_1558911
loop_
_publ_author_name
'Katritzky, Alan R.'
'Wu, Jing'
'Wrobel, Leszek'
'Rachwal, Stanislaw'
'Steel, Peter J.'

_publ_section_title
;
 Novel Conversions of Benzotriazol-1-ylmethyl Derivatives
;
_journal_name_full 'Acta Chemica Scandinavica'
_journal_page_first 167
_journal_page_last 175
_journal_paper_doi 10.3891/acta.chem.scand.47-0167
_journal_volume 47
_journal_year 1993
_chemical_formula_sum 'C7 H6 N4 O'
_chemical_formula_weight 162.2
_chemical_name_common
;
(E)-Benzotriazole-l-carbaldehyde oxime
;
_space_group_IT_number 9
_space_group_name_Hall 'C -2yc'
_space_group_name_H-M_alt 'C 1 c 1'
_symmetry_cell_setting monoclinic
_symmetry_Int_Tables_number 9
_symmetry_space_group_name_Hall 'C -2yc'
_symmetry_space_group_name_H-M 'C 1 c 1'
_cell_angle_alpha 90.
_cell_angle_beta 131.80(3)
_cell_angle_gamma 90.
_cell_formula_units_Z 4
_cell_length_a 11.835(7)
_cell_length_b 10.210(4)
_cell_length_c 8.198(4)
_cell_volume 738.5(7)
_diffrn_ambient_temperature 193
_diffrn_radiation_probe x-ray
_diffrn_radiation_type MoK\a
_diffrn_radiation_wavelength 0.71069
_exptl_absorpt_coefficient_mu 0.10
_exptl_crystal_density_diffrn 1.46
_exptl_crystal_F_000 336
_refine_ls_goodness_of_fit_ref 1.11
_refine_ls_number_parameters 107
_refine_ls_number_reflns 569
_refine_ls_R_factor_gt 0.047
_refine_ls_wR_factor_gt 0.047
_cod_data_source_file Acta-Chem-Scand-1993-47-167-1.cif
_cod_data_source_block 1
_cod_original_cell_volume 738.5(6)
_cod_original_sg_symbol_H-M 'C c'
_cod_database_code 1558911

loop_
_space_group_symop_id
_space_group_symop_operation_xyz
1 x,y,z
2 x,-y,1/2+z
3 1/2+x,1/2+y,z
4 1/2+x,1/2-y,1/2+z

loop_
_atom_site_label
_atom_site_type_symbol
_atom_site_thermal_displace_type
_atom_site_fract_x
_atom_site_fract_y
_atom_site_fract_z
_atom_site_occupancy
_atom_site_U_iso_or_equiv
_atom_site_calc_flag
_atom_site_refinement_flags
_atom_site_disorder_assembly
_atom_site_disorder_group
O1 O Uiso 0.7574(7) 0.0563(4) 0.8032(9) 1.000 0.031(2) . . . .
N1 N Uiso 0.46230 -0.0783(5) 0.28560 1.000 0.021(3) . . . .
N2 N Uiso 0.4297(8) -0.2046(5) 0.2082(10) 1.000 0.025(3) . . . .
N3 N Uiso 0.3056(7) -0.2023(4) 0.0006(10) 1.000 0.026(3) . . . .
N4 N Uiso 0.6160(7) 0.0560(5) 0.5862(10) 1.000 0.024(3) . . . .
C1 C Uiso 0.5950(8) -0.0556(7) 0.5034(12) 1.000 0.024(4) . . . .
C3A C Uiso 0.2534(7) -0.0737(6) -0.0608(11) 1.000 0.024(4) . . . .
C4 C Uiso 0.1286(10) -0.0232(6) -0.2637(13) 1.000 0.029(4) . . . .
C5 C Uiso 0.1091(9) 0.1100(6) -0.2761(12) 1.000 0.033(4) . . . .
C6 C Uiso 0.2128(9) 0.1933(5) -0.0923(12) 1.000 0.028(4) . . . .
C7 C Uiso 0.3364(8) 0.1436(5) 0.1094(12) 1.000 0.023(4) . . . .
C7A C Uiso 0.3548(10) 0.0080(4) 0.1194(13) 1.000 0.019(3) . . . .

loop_
_atom_type_symbol
_atom_type_description
_atom_type_scat_dispersion_real
_atom_type_scat_dispersion_imag
_atom_type_scat_source
C C 0.0033 0.0016 ' International Tables Vol C Tables 4.2.6.8 and 6.1.1.4'
N N 0.0061 0.0033 ' International Tables Vol C Tables 4.2.6.8 and 6.1.1.4'
O O 0.0106 0.0060 ' International Tables Vol C Tables 4.2.6.8 and 6.1.1.4'

loop_
_geom_angle_atom_site_label_1
_geom_angle_atom_site_label_2
_geom_angle_atom_site_label_3
_geom_angle
_geom_angle_site_symmetry_1
_geom_angle_site_symmetry_2
_geom_angle_site_symmetry_3
_geom_angle_publ_flag
N2 N1 C1 118.3(5) . . . yes
N2 N1 C7A 110.5(4) . . . yes
C1 N1 C7A 131.1(5) . . . yes
N1 N2 N3 108.0(5) . . . yes
N2 N3 C3A 109.2(5) . . . yes
O1 N4 C1 108.8(6) . . . yes
N1 C1 N4 119.0(7) . . . yes
N3 C3A C4 129.9(6) . . . yes
N3 C3A C7A 108.6(6) . . . yes
C4 C3A C7A 121.4(6) . . . no
C3A C4 C5 116.6(7) . . . no
C4 C5 C6 121.9(7) . . . no
C5 C6 C7 121.6(5) . . . no
C6 C7 C7A 115.7(6) . . . no
N1 C7A C3A 103.7(4) . . . yes
N1 C7A C7 133.6(7) . . . yes
C3A C7A C7 122.6(7) . . . no

loop_
_geom_bond_atom_site_label_1
_geom_bond_atom_site_label_2
_geom_bond_distance
_geom_bond_site_symmetry_1
_geom_bond_site_symmetry_2
_geom_bond_publ_flag
O1 N4 1.413(9) . . yes
N1 N2 1.374(7) . . yes
N1 C1 1.404(8) . . yes
N1 C7A 1.393(8) . . yes
N2 N3 1.312(9) . . yes
N3 C3A 1.394(8) . . yes
N4 C1 1.263(9) . . yes
C3A C4 1.393(11) . . no
C3A C7A 1.398(10) . . no
C4 C5 1.372(9) . . no
C5 C6 1.427(10) . . no
C6 C7 1.381(11) . . no
C7 C7A 1.395(7) . . no

loop_
_geom_torsion_atom_site_label_1
_geom_torsion_atom_site_label_2
_geom_torsion_atom_site_label_3
_geom_torsion_atom_site_label_4
_geom_torsion
_geom_torsion_site_symmetry_1
_geom_torsion_site_symmetry_2
_geom_torsion_site_symmetry_3
_geom_torsion_site_symmetry_4
_geom_torsion_publ_flag
C1 N1 N2 N3 -177.3(8) . . . . no
C7A N1 N2 N3 -0.5(11) . . . . no
N2 N1 C1 N4 -170.2(9) . . . . no
C7A N1 C1 N4 13.8(15) . . . . no
N2 N1 C7A C3A 1.6(11) . . . . no
N2 N1 C7A C7 -178.9(13) . . . . no
C1 N1 C7A C3A 177.8(8) . . . . no
C1 N1 C7A C7 -3(2) . . . . no
N1 N2 N3 C3A -0.9(11) . . . . no
N2 N3 C3A C4 178.6(12) . . . . no
N2 N3 C3A C7A 1.9(13) . . . . no
O1 N4 C1 N1 -178.7(8) . . . . no
N3 C3A C4 C5 -177.5(11) . . . . no
C7A C3A C4 C5 -1.2(18) . . . . no
N3 C3A C7A N1 -2.0(12) . . . . no
N3 C3A C7A C7 178.3(11) . . . . no
C4 C3A C7A N1 -179.1(10) . . . . no
C4 C3A C7A C7 1.3(19) . . . . no
C3A C4 C5 C6 1.3(19) . . . . no
C4 C5 C6 C7 -1.6(19) . . . . no
C5 C6 C7 C7A 1.6(17) . . . . no
C6 C7 C7A N1 179.0(12) . . . . no
C6 C7 C7A C3A -1.5(18) . . . . no
